data_4116644
loop_
_publ_author_name
'Deborah Freedman'
'Safak Sayan'
'Thomas J. Emge'
'Mark Croft'
'John G. Brennan'

_publ_contact_author_address
;
 Department of Chemistry
 Rutgers, The State University of New Jersey
 610 Taylor Road
 Piscataway, New Jersey  08854-8087  U.S.A.
;
_publ_contact_author_fax (732)-445-5312
_publ_contact_author_name 'J. G. Brennan'
_publ_section_title
;
 Heterovalent Clusters: Ln4Se(SePh)8 (Ln4= Sm4, Yb4, Sm2Yb2, Nd2Yb2)
;
_journal_name_full 'Journal of the American Chemical Society'
_journal_page_first 11713
_journal_page_last 11719
_journal_paper_doi 10.1021/ja991437d
_journal_volume 121
_journal_year 1999
_chemical_formula_sum 'C17 H22.5 Nd0.5 O2.5 Se2.25 Yb0.5'
_chemical_formula_weight 603.15
_space_group_IT_number 130
_symmetry_cell_setting tetragonal
_symmetry_space_group_name_Hall '-P 4a 2ac'
_symmetry_space_group_name_H-M 'P 4/n c c :2'
_atom_sites_solution_hydrogens geom
_atom_sites_solution_primary direct
_atom_sites_solution_secondary difmap
_audit_creation_method SHELXL-97
_cell_angle_alpha 90.00(2)
_cell_angle_beta 90.00(2)
_cell_angle_gamma 90.00(2)
_cell_formula_units_Z 16
_cell_length_a 18.465(3)
_cell_length_b 18.465(3)
_cell_length_c 24.100(6)
_cell_measurement_reflns_used 25
_cell_measurement_temperature 153(5)
_cell_measurement_theta_max 15.0
_cell_measurement_theta_min 13.9
_cell_volume 8217(3)
_computing_cell_refinement CAD4
_computing_data_collection CAD4
_computing_data_reduction local
_computing_molecular_graphics 'XPMA/ZORTEP (Zsolnai, 1997)'
_computing_structure_refinement 'SHELXL-97 (Sheldrick, 1997)'
_computing_structure_solution 'SHELXS-97 (Sheldrick, 1990)'
_diffrn_ambient_temperature 153(5)
_diffrn_measured_fraction_theta_full 0.999
_diffrn_measured_fraction_theta_max 0.999
_diffrn_measurement_device_type 'Enraf Nonius CAD4'
_diffrn_measurement_method omega-scan
_diffrn_radiation_monochromator graphite
_diffrn_radiation_source 'fine-focus sealed tube'
_diffrn_radiation_type 'Mo K\a'
_diffrn_radiation_wavelength 0.71073
_diffrn_reflns_av_R_equivalents 0.0678
_diffrn_reflns_av_sigmaI/netI 0.1528
_diffrn_reflns_limit_h_max 11
_diffrn_reflns_limit_h_min -13
_diffrn_reflns_limit_k_max 18
_diffrn_reflns_limit_k_min 0
_diffrn_reflns_limit_l_max 24
_diffrn_reflns_limit_l_min 0
_diffrn_reflns_number 4008
_diffrn_reflns_theta_full 21.01
_diffrn_reflns_theta_max 21.01
_diffrn_reflns_theta_min 2.02
_diffrn_standards_decay_% 1
_diffrn_standards_interval_time 3600
_diffrn_standards_number 3
_exptl_absorpt_coefficient_mu 7.533
_exptl_absorpt_correction_T_max 0.5840
_exptl_absorpt_correction_T_min 0.2448
_exptl_absorpt_correction_type numerical
_exptl_absorpt_process_details SHELX-76
_exptl_crystal_colour red
_exptl_crystal_density_diffrn 1.950
_exptl_crystal_description rod
_exptl_crystal_F_000 4576
_exptl_crystal_size_max 0.26
_exptl_crystal_size_mid 0.08
_exptl_crystal_size_min 0.08
_refine_diff_density_max 0.935
_refine_diff_density_min -0.643
_refine_diff_density_rms 0.160
_refine_ls_extinction_method none
_refine_ls_goodness_of_fit_ref 0.989
_refine_ls_hydrogen_treatment mixed
_refine_ls_matrix_type full
_refine_ls_number_parameters 202
_refine_ls_number_reflns 2217
_refine_ls_number_restraints 236
_refine_ls_restrained_S_all 1.039
_refine_ls_R_factor_all 0.1618
_refine_ls_R_factor_gt 0.0445
_refine_ls_shift/su_max 0.002
_refine_ls_shift/su_mean 0.000
_refine_ls_structure_factor_coef Fsqd
_refine_ls_weighting_details 'calc w=1/[\s^2^(Fo^2^)+(0.0100P)^2^+0.0000P] where P=(Fo^2^+2Fc^2^)/3'
_refine_ls_weighting_scheme calc
_refine_ls_wR_factor_gt 0.0554
_refine_ls_wR_factor_ref 0.0636
_reflns_number_gt 1056
_reflns_number_total 2217
_reflns_threshold_expression >2sigma(I)
_cod_data_source_file ja991437d_5.cif
_cod_data_source_block ndybsed
_cod_original_sg_symbol_H-M 'P 4/n c c'
_cod_original_formula_sum 'C17 H22.50 Nd0.50 O2.50 Se2.25 Yb0.50'
_cod_database_code 4116644

loop_
_symmetry_equiv_pos_as_xyz
'x, y, z'
'-y+1/2, x, z'
'-x+1/2, -y+1/2, z'
'y, -x+1/2, z'
'-x+1/2, y, z+1/2'
'y, x, z+1/2'
'x, -y+1/2, z+1/2'
'-y+1/2, -x+1/2, z+1/2'
'-x, -y, -z'
'y-1/2, -x, -z'
'x-1/2, y-1/2, -z'
'-y, x-1/2, -z'
'x-1/2, -y, -z-1/2'
'-y, -x, -z-1/2'
'-x, y-1/2, -z-1/2'
'y-1/2, x-1/2, -z-1/2'

loop_
_atom_site_label
_atom_site_type_symbol
_atom_site_fract_x
_atom_site_fract_y
_atom_site_fract_z
_atom_site_U_iso_or_equiv
_atom_site_adp_type
_atom_site_occupancy
_atom_site_symmetry_multiplicity
_atom_site_calc_flag
_atom_site_refinement_flags
Yb1 Yb 0.61471(3) 0.17242(3) -0.00388(4) 0.0349(3) Uani 0.452(16) 1 d PU
Nd1 Nd 0.61471(3) 0.17242(3) -0.00388(4) 0.0349(3) Uani 0.548(16) 1 d PU
Se1 Se 0.7500 0.2500 0.0109(4) 0.0320(19) Uani 0.50 2 d SPU
Se2 Se 0.61735(10) 0.29170(8) -0.09090(7) 0.0477(6) Uani 1 1 d DU
Se3 Se 0.69658(8) 0.04234(8) -0.04542(7) 0.0429(5) Uani 1 1 d DU
C1 C 0.5244(8) 0.3136(8) -0.1243(6) 0.061(5) Uani 1 1 d DU
C2 C 0.4590(9) 0.2903(6) -0.1027(6) 0.072(5) Uani 1 1 d DU
H2 H 0.4590 0.2649 -0.0684 0.086 Uiso 1 1 calc R
C3 C 0.3926(8) 0.3027(7) -0.1296(7) 0.087(6) Uani 1 1 d DU
H3 H 0.3480 0.2871 -0.1140 0.104 Uiso 1 1 calc R
C4 C 0.3951(9) 0.3384(10) -0.1794(7) 0.102(6) Uani 1 1 d DU
H4 H 0.3518 0.3445 -0.2001 0.123 Uiso 1 1 calc R
C5 C 0.4595(10) 0.3658(9) -0.2002(6) 0.102(7) Uani 1 1 d DU
H5 H 0.4583 0.3946 -0.2329 0.122 Uiso 1 1 calc R
C6 C 0.5254(9) 0.3524(8) -0.1748(7) 0.086(6) Uani 1 1 d DU
H6 H 0.5695 0.3687 -0.1907 0.103 Uiso 1 1 calc R
C7 C 0.7033(7) 0.0428(10) -0.1245(6) 0.070(5) Uani 1 1 d DU
C8 C 0.7199(7) 0.1052(9) -0.1529(7) 0.094(6) Uani 1 1 d DU
H8 H 0.7297 0.1485 -0.1330 0.113 Uiso 1 1 calc R
C9 C 0.7226(8) 0.1056(11) -0.2117(7) 0.125(7) Uani 1 1 d DU
H9 H 0.7339 0.1483 -0.2320 0.150 Uiso 1 1 calc R
C10 C 0.7080(11) 0.0411(13) -0.2379(6) 0.155(9) Uani 1 1 d DU
H10 H 0.7087 0.0402 -0.2774 0.186 Uiso 1 1 calc R
C11 C 0.6923(12) -0.0222(11) -0.2105(8) 0.140(8) Uani 1 1 d DU
H11 H 0.6828 -0.0653 -0.2308 0.167 Uiso 1 1 calc R
C12 C 0.6905(10) -0.0227(9) -0.1526(8) 0.119(7) Uani 1 1 d DU
H12 H 0.6808 -0.0661 -0.1327 0.142 Uiso 1 1 calc R
O1 O 0.5136(5) 0.1079(6) 0.0442(5) 0.054(3) Uani 1 1 d U
O2 O 0.5198(5) 0.1269(5) -0.0672(5) 0.050(3) Uani 1 1 d U
C13 C 0.5006(8) 0.1162(9) 0.1017(6) 0.060(5) Uani 1 1 d U
H13A H 0.5467 0.1240 0.1210 0.090 Uiso 1 1 calc R
H13B H 0.4774 0.0723 0.1162 0.090 Uiso 1 1 calc R
H13C H 0.4687 0.1579 0.1078 0.090 Uiso 1 1 calc R
C14 C 0.4468(8) 0.1040(9) 0.0120(7) 0.076(5) Uani 1 1 d U
H14A H 0.4129 0.0693 0.0294 0.091 Uiso 1 1 calc R
H14B H 0.4233 0.1522 0.0108 0.091 Uiso 1 1 calc R
C15 C 0.4647(10) 0.0810(9) -0.0424(8) 0.093(6) Uani 1 1 d U
H15A H 0.4206 0.0820 -0.0658 0.111 Uiso 1 1 calc R
H15B H 0.4824 0.0304 -0.0411 0.111 Uiso 1 1 calc R
C16 C 0.5301(8) 0.1171(9) -0.1264(6) 0.073(5) Uani 1 1 d U
H16A H 0.5656 0.1523 -0.1400 0.109 Uiso 1 1 calc R
H16B H 0.4839 0.1244 -0.1456 0.109 Uiso 1 1 calc R
H16C H 0.5477 0.0679 -0.1336 0.109 Uiso 1 1 calc R
C17 C 0.2548(8) 0.2937(9) -0.0160(6) 0.22(5) Uiso 0.25 1 d PRDU
O3 O 0.2143(8) 0.2402(9) 0.0246(6) 0.11(2) Uiso 0.25 1 d PRDU
C18 C 0.2051(8) 0.2030(9) 0.0773(6) 0.12(3) Uiso 0.25 1 d PRDU
C19 C 0.2456(8) 0.2129(9) 0.1244(6) 0.11(3) Uiso 0.25 1 d PRDU
O4 O 0.2817(8) 0.2416(9) 0.1881(6) 0.30(4) Uiso 0.25 1 d PRDU
C20 C 0.2978(8) 0.2535(9) 0.2281(6) 0.39(9) Uiso 0.25 1 d PRDU

loop_
_atom_site_aniso_label
_atom_site_aniso_U_11
_atom_site_aniso_U_22
_atom_site_aniso_U_33
_atom_site_aniso_U_23
_atom_site_aniso_U_13
_atom_site_aniso_U_12
Yb1 0.0233(4) 0.0230(4) 0.0585(6) -0.0026(6) -0.0045(7) -0.0007(3)
Nd1 0.0233(4) 0.0230(4) 0.0585(6) -0.0026(6) -0.0045(7) -0.0007(3)
Se1 0.027(3) 0.022(3) 0.048(5) 0.000 0.000 -0.002(3)
Se2 0.0599(13) 0.0359(11) 0.0473(11) -0.0014(9) 0.0005(12) 0.0035(10)
Se3 0.0298(11) 0.0309(11) 0.0681(13) -0.0095(10) -0.0007(10) -0.0010(9)
C1 0.085(8) 0.035(11) 0.064(10) -0.016(8) -0.019(9) 0.030(9)
C2 0.077(8) 0.033(10) 0.106(12) -0.009(9) -0.030(9) 0.020(9)
C3 0.094(9) 0.049(11) 0.116(13) -0.016(10) -0.047(11) 0.032(10)
C4 0.126(11) 0.091(14) 0.090(12) -0.028(10) -0.049(11) 0.037(12)
C5 0.128(12) 0.094(15) 0.084(12) -0.006(10) -0.034(10) 0.060(12)
C6 0.116(10) 0.086(13) 0.056(10) -0.009(9) -0.020(9) 0.035(10)
C7 0.028(10) 0.095(11) 0.086(7) -0.030(7) -0.007(9) 0.026(10)
C8 0.051(12) 0.157(12) 0.074(9) 0.020(9) -0.005(11) 0.032(11)
C9 0.075(14) 0.206(13) 0.093(10) 0.002(12) 0.007(12) 0.013(13)
C10 0.122(17) 0.229(17) 0.115(13) -0.036(10) 0.001(14) 0.024(16)
C11 0.108(16) 0.201(14) 0.110(11) -0.072(12) -0.041(14) 0.004(15)
C12 0.085(14) 0.168(12) 0.104(10) -0.072(10) 0.008(14) -0.007(13)
O1 0.040(6) 0.039(7) 0.083(6) -0.007(6) 0.007(5) -0.018(5)
O2 0.037(5) 0.029(6) 0.084(6) 0.005(6) -0.022(5) 0.001(4)
C13 0.030(10) 0.055(11) 0.097(9) 0.011(11) 0.028(8) 0.005(9)
C14 0.038(7) 0.072(12) 0.118(10) 0.054(11) -0.008(7) -0.014(8)
C15 0.084(12) 0.082(13) 0.112(10) 0.016(11) -0.043(9) -0.053(9)
C16 0.072(12) 0.062(12) 0.085(8) -0.014(11) -0.035(8) 0.012(10)

loop_
_atom_type_symbol
_atom_type_description
_atom_type_scat_dispersion_real
_atom_type_scat_dispersion_imag
_atom_type_scat_source
C C 0.0033 0.0016 'International Tables Vol C Tables 4.2.6.8 and 6.1.1.4'
H H 0.0000 0.0000 'International Tables Vol C Tables 4.2.6.8 and 6.1.1.4'
O O 0.0106 0.0060 'International Tables Vol C Tables 4.2.6.8 and 6.1.1.4'
Se Se -0.0929 2.2259 'International Tables Vol C Tables 4.2.6.8 and 6.1.1.4'
Nd Nd -0.1943 3.0179 'International Tables Vol C Tables 4.2.6.8 and 6.1.1.4'
Yb Yb -0.3850 5.5486 'International Tables Vol C Tables 4.2.6.8 and 6.1.1.4'

loop_
_geom_angle_atom_site_label_1
_geom_angle_atom_site_label_2
_geom_angle_atom_site_label_3
_geom_angle
_geom_angle_site_symmetry_1
_geom_angle_site_symmetry_3
O2 Yb1 O1 66.1(4) . .
O2 Yb1 Se1 138.4(3) . 10_665
O1 Yb1 Se1 155.6(3) . 10_665
O2 Yb1 Se1 148.7(3) . .
O1 Yb1 Se1 145.3(3) . .
Se1 Yb1 Se1 10.4(3) 10_665 .
O2 Yb1 Se3 101.7(2) . 10_665
O1 Yb1 Se3 82.4(3) . 10_665
Se1 Yb1 Se3 90.48(8) 10_665 10_665
Se1 Yb1 Se3 86.40(7) . 10_665
O2 Yb1 Se3 83.1(2) . .
O1 Yb1 Se3 98.6(3) . .
Se1 Yb1 Se3 86.67(7) 10_665 .
Se1 Yb1 Se3 90.13(7) . .
Se3 Yb1 Se3 175.11(4) 10_665 .
O2 Yb1 Se2 138.9(2) . 12_655
O1 Yb1 Se2 85.2(3) . 12_655
Se1 Yb1 Se2 73.59(14) 10_665 12_655
Se1 Yb1 Se2 65.40(14) . 12_655
Se3 Yb1 Se2 102.99(6) 10_665 12_655
Se3 Yb1 Se2 72.38(5) . 12_655
O2 Yb1 Se2 80.3(2) . .
O1 Yb1 Se2 132.6(3) . .
Se1 Yb1 Se2 65.57(13) 10_665 .
Se1 Yb1 Se2 73.33(13) . .
Se3 Yb1 Se2 72.37(5) 10_665 .
Se3 Yb1 Se2 109.91(5) . .
Se2 Yb1 Se2 138.71(6) 12_655 .
O2 Yb1 Yb1 128.6(2) . 12_655
O1 Yb1 Yb1 125.1(3) . 12_655
Se1 Yb1 Yb1 45.37(2) 10_665 12_655
Se1 Yb1 Yb1 45.035(10) . 12_655
Se3 Yb1 Yb1 128.34(4) 10_665 12_655
Se3 Yb1 Yb1 47.34(3) . 12_655
Se2 Yb1 Yb1 47.92(4) 12_655 12_655
Se2 Yb1 Yb1 101.86(4) . 12_655
O2 Yb1 Nd1 128.6(2) . 12_655
O1 Yb1 Nd1 125.1(3) . 12_655
Se1 Yb1 Nd1 45.37(2) 10_665 12_655
Se1 Yb1 Nd1 45.035(10) . 12_655
Se3 Yb1 Nd1 128.34(4) 10_665 12_655
Se3 Yb1 Nd1 47.34(3) . 12_655
Se2 Yb1 Nd1 47.92(4) 12_655 12_655
Se2 Yb1 Nd1 101.86(4) . 12_655
Yb1 Yb1 Nd1 0.00(3) 12_655 12_655
O2 Yb1 Nd1 122.8(2) . 10_665
O1 Yb1 Nd1 129.3(3) . 10_665
Se1 Yb1 Nd1 45.37(2) 10_665 10_665
Se1 Yb1 Nd1 45.036(10) . 10_665
Se3 Yb1 Nd1 47.37(3) 10_665 10_665
Se3 Yb1 Nd1 130.81(4) . 10_665
Se2 Yb1 Nd1 98.02(4) 12_655 10_665
Se2 Yb1 Nd1 47.88(4) . 10_665
Yb1 Yb1 Nd1 89.879(3) 12_655 10_665
Nd1 Yb1 Nd1 89.879(3) 12_655 10_665
O2 Yb1 Yb1 122.8(2) . 10_665
O1 Yb1 Yb1 129.3(3) . 10_665
Se1 Yb1 Yb1 45.37(2) 10_665 10_665
Se1 Yb1 Yb1 45.036(10) . 10_665
Se3 Yb1 Yb1 47.37(3) 10_665 10_665
Se3 Yb1 Yb1 130.81(4) . 10_665
Se2 Yb1 Yb1 98.02(4) 12_655 10_665
Se2 Yb1 Yb1 47.88(4) . 10_665
Yb1 Yb1 Yb1 89.879(3) 12_655 10_665
Nd1 Yb1 Yb1 89.879(3) 12_655 10_665
Nd1 Yb1 Yb1 0.00(3) 10_665 10_665
Se1 Se1 Nd1 86.66(17) 10_665 12_655
Se1 Se1 Yb1 86.66(17) 10_665 12_655
Nd1 Se1 Yb1 0.00(5) 12_655 12_655
Se1 Se1 Nd1 86.66(17) 10_665 10_665
Nd1 Se1 Nd1 173.3(3) 12_655 10_665
Yb1 Se1 Nd1 173.3(3) 12_655 10_665
Se1 Se1 Yb1 86.66(17) 10_665 10_665
Nd1 Se1 Yb1 173.3(3) 12_655 10_665
Yb1 Se1 Yb1 173.3(3) 12_655 10_665
Nd1 Se1 Yb1 0.00(5) 10_665 10_665
Se1 Se1 Yb1 82.97(17) 10_665 .
Nd1 Se1 Yb1 89.59(3) 12_655 .
Yb1 Se1 Yb1 89.59(3) 12_655 .
Nd1 Se1 Yb1 89.59(3) 10_665 .
Yb1 Se1 Yb1 89.59(3) 10_665 .
Se1 Se1 Yb1 82.97(17) 10_665 3_655
Nd1 Se1 Yb1 89.59(3) 12_655 3_655
Yb1 Se1 Yb1 89.59(3) 12_655 3_655
Nd1 Se1 Yb1 89.59(3) 10_665 3_655
Yb1 Se1 Yb1 89.59(3) 10_665 3_655
Yb1 Se1 Yb1 165.9(3) . 3_655
Se1 Se1 Nd1 82.97(17) 10_665 3_655
Nd1 Se1 Nd1 89.59(3) 12_655 3_655
Yb1 Se1 Nd1 89.59(3) 12_655 3_655
Nd1 Se1 Nd1 89.59(3) 10_665 3_655
Yb1 Se1 Nd1 89.59(3) 10_665 3_655
Yb1 Se1 Nd1 165.9(3) . 3_655
Yb1 Se1 Nd1 0.00(4) 3_655 3_655
C1 Se2 Nd1 119.3(4) . 10_665
C1 Se2 Yb1 119.3(4) . 10_665
Nd1 Se2 Yb1 0.00(3) 10_665 10_665
C1 Se2 Yb1 115.1(5) . .
Nd1 Se2 Yb1 84.20(5) 10_665 .
Yb1 Se2 Yb1 84.20(5) 10_665 .
C7 Se3 Nd1 109.9(5) . 12_655
C7 Se3 Yb1 109.9(5) . 12_655
Nd1 Se3 Yb1 0.00(4) 12_655 12_655
C7 Se3 Yb1 111.2(5) . .
Nd1 Se3 Yb1 85.29(5) 12_655 .
Yb1 Se3 Yb1 85.29(5) 12_655 .
C2 C1 C6 119.6(12) . .
C2 C1 Se2 123.4(12) . .
C6 C1 Se2 116.9(12) . .
C1 C2 C3 122.4(12) . .
C4 C3 C2 116.9(12) . .
C3 C4 C5 121.5(13) . .
C4 C5 C6 121.9(12) . .
C5 C6 C1 117.4(12) . .
C8 C7 C12 121.3(12) . .
C8 C7 Se3 121.0(13) . .
C12 C7 Se3 117.7(13) . .
C7 C8 C9 120.7(13) . .
C10 C9 C8 116.6(13) . .
C9 C10 C11 123.9(13) . .
C10 C11 C12 119.5(13) . .
C7 C12 C11 118.1(13) . .
C13 O1 C14 112.5(12) . .
C13 O1 Yb1 122.0(9) . .
C14 O1 Yb1 114.1(9) . .
C16 O2 C15 115.0(12) . .
C16 O2 Yb1 123.8(8) . .
C15 O2 Yb1 116.2(10) . .
C15 C14 O1 108.1(15) . .
C14 C15 O2 111.6(14) . .
O3 C17 C17 92.9(13) 4 4
O3 C17 C17 72.8(12) 4 2
C17 C17 C17 90.0 4 2
O3 C17 O3 47.5(11) 4 3
C17 C17 O3 49.2(12) 4 3
C17 C17 O3 92.3(10) 2 3
O3 C17 O3 36.3(11) 4 .
C17 C17 O3 78.9(8) 4 .
C17 C17 O3 40.4(3) 2 .
O3 C17 O3 55.7(13) 3 .
O3 C17 C17 80.1(13) 4 3
C17 C17 C17 45.0 4 3
C17 C17 C17 45.0 2 3
O3 C17 C17 64.3(14) 3 3
O3 C17 C17 47.6(6) . 3
O3 C17 O3 50.6(14) 4 2
C17 C17 O3 47.1(4) 4 2
C17 C17 O3 61.4(9) 2 2
O3 C17 O3 32.4(8) 3 2
O3 C17 O3 33.0(6) . 2
C17 C17 O3 34.9(6) 3 2
O3 O3 O3 90.0 2 4
O3 O3 C17 104.8(11) 2 2
O3 O3 C17 81.0(17) 4 2
O3 O3 C17 51.5(13) 2 3
O3 O3 C17 101.7(10) 4 3
C17 O3 C17 58.0(9) 2 3
O3 O3 O3 45.0 2 3
O3 O3 O3 45.0 4 3
C17 O3 O3 94.0(16) 2 3
C17 O3 O3 72.7(14) 3 3
O3 O3 C18 82.4(7) 2 .
O3 O3 C18 117.9(2) 4 .
C17 O3 C18 160.1(13) 2 .
C17 O3 C18 118.9(12) 3 .
O3 O3 C18 103.8(6) 3 .
O3 O3 C17 84.2(11) 2 .
O3 O3 C17 38.9(2) 4 .
C17 O3 C17 46.6(13) 2 .
C17 O3 C17 68.1(13) 3 .
O3 O3 C17 51.5(9) 3 .
C18 O3 C17 153.2 . .
O3 O3 C18 114.58(16) 2 4
O3 O3 C18 61.7(8) 4 4
C17 O3 C18 124.1(15) 2 4
C17 O3 C18 160.3(18) 3 4
O3 O3 C18 87.7(6) 3 4
C18 O3 C18 66.3(6) . 4
C17 O3 C18 98.9(6) . 4
O3 O3 C17 45.9(5) 2 4
O3 O3 C17 62.8(10) 4 4
C17 O3 C17 65.0(14) 2 4
C17 O3 C17 40.6(8) 3 4
O3 O3 C17 35.4(7) 3 4
C18 O3 C17 127.3(6) . 4
C17 O3 C17 39.7(7) . 4
C18 O3 C17 120.2(12) 4 4
C19 C18 O3 126.6 . .
C19 C18 C19 39.7(8) . 4
O3 C18 C19 110.7(6) . 4
C19 C18 O3 106.8(6) . 2
O3 C18 O3 35.8(7) . 2
C19 C18 O3 116.8(7) 4 2
C19 C18 C18 56.75(11) . 2
O3 C18 C18 82.7(4) . 2
C19 C18 C18 83.6(4) 4 2
O3 C18 C18 51.7(6) 2 2
C19 C18 C18 83.1(4) . 4
O3 C18 C18 62.01(11) . 4
C19 C18 C18 50.5(6) 4 4
O3 C18 C18 83.5(3) 2 4
C18 C18 C18 90.0 2 4
C19 C18 C19 24.2(4) . 2
O3 C18 C19 102.5(4) . 2
C19 C18 C19 42.4(8) 4 2
O3 C18 C19 85.7(10) 2 2
C18 C18 C19 41.6(4) 2 2
C18 C18 C19 68.49(18) 4 2
C19 C19 C19 90.0 2 4
C19 C19 C19 45.0 2 3
C19 C19 C19 45.0 4 3
C19 C19 C18 120.7(3) 2 .
C19 C19 C18 76.5(7) 4 .
C19 C19 C18 101.3(7) 3 .
C19 C19 C18 63.7(9) 2 2
C19 C19 C18 118.1(2) 4 2
C19 C19 C18 91.1(7) 3 2
C18 C19 C18 72.8(6) . 2
C19 C19 O4 89.8(7) 2 4
C19 C19 O4 85.4(9) 4 4
C19 C19 O4 86.6(7) 3 4
C18 C19 O4 143.9(8) . 4
C18 C19 O4 142.9(10) 2 4
C19 C19 O4 61.0 2 .
C19 C19 O4 89.8(6) 4 .
C19 C19 O4 69.8(5) 3 .
C18 C19 O4 166.1 . .
C18 C19 O4 117.0(7) 2 .
O4 C19 O4 29.1(8) 4 .
C19 C19 O4 86.1(7) 2 3
C19 C19 O4 57.8(8) 4 3
C19 C19 O4 64.8(10) 3 3
C18 C19 O4 127.5(9) . 3
C18 C19 O4 149.8(15) 2 3
O4 C19 O4 27.9(6) 4 3
O4 C19 O4 39.5(9) . 3
C19 C19 C18 81.0(4) 2 4
C19 C19 C18 35.1(4) 4 4
C19 C19 C18 46.5(4) 3 4
C18 C19 C18 55.3(4) . 4
C18 C19 C18 83.9(5) 2 4
O4 C19 C18 119.0(12) 4 4
O4 C19 C18 114.0(4) . 4
O4 C19 C18 91.1(12) 3 4
O4 O4 O4 90.0 4 2
O4 O4 C20 110.81(6) 4 .
O4 O4 C20 87.8(5) 2 .
O4 O4 O4 45.0 4 3
O4 O4 O4 45.0 2 3
C20 O4 O4 102.9(4) . 3
O4 O4 C20 51.7(8) 4 4
O4 O4 C20 106.20(17) 2 4
C20 O4 C20 63.0(7) . 4
O4 O4 C20 76.0(6) 3 4
O4 O4 C19 94.6(8) 4 2
O4 O4 C19 89.5(8) 2 2
C20 O4 C19 154.4(9) . 2
O4 O4 C19 92.9(7) 3 2
C20 O4 C19 141.5(11) 4 2
O4 O4 C20 88.5(4) 4 2
O4 O4 C20 38.3(5) 2 2
C20 O4 C20 53.2(5) . 2
O4 O4 C20 55.0(4) 3 2
C20 O4 C20 75.5(6) 4 2
C19 O4 C20 127.8(13) 2 2
O4 O4 C19 61.33(12) 4 .
O4 O4 C19 94.0(7) 2 .
C20 O4 C19 171.9 . .
O4 O4 C19 73.2(6) 3 .
C20 O4 C19 108.9(7) 4 .
C19 O4 C19 33.6(9) 2 .
C20 O4 C19 125.7(6) 2 .
O4 O4 C20 45.9(2) 4 3
O4 O4 C20 62.4(4) 2 3
C20 O4 C20 73.5(6) . 3
O4 O4 C20 34.9(6) 3 3
C20 O4 C20 45.24(19) 4 3
C19 O4 C20 126.8(12) 2 3
C20 O4 C20 43.8(2) 2 3
C19 O4 C20 100.3(6) . 3
O4 O4 C19 89.6(7) 4 3
O4 O4 C19 57.5(9) 2 3
C20 O4 C19 140.3(9) . 3
O4 O4 C19 67.4(11) 3 3
C20 O4 C19 139.8(15) 4 3
C19 O4 C19 32.4(6) 2 3
C20 O4 C19 95.7(13) 2 3
C19 O4 C19 45.3(9) . 3
C20 O4 C19 102.0(15) 3 3
O4 C20 C20 69.59(9) . 4
O4 C20 C20 85.5(4) . 2
C20 C20 C20 90.0 4 2
O4 C20 O4 40.6(8) . 2
C20 C20 O4 86.5(3) 4 2
C20 C20 O4 47.4(7) 2 2
O4 C20 O4 30.9(5) . 4
C20 C20 O4 41.4(5) 4 4
C20 C20 O4 76.64(14) 2 4
O4 C20 O4 49.0(8) 2 4
O4 C20 O4 42.2(7) . 3
C20 C20 O4 59.6(3) 4 3
C20 C20 O4 48.3(3) 2 3
O4 C20 O4 27.9(4) 2 3
O4 C20 O4 29.1(4) 4 3
O4 C20 C20 72.4(2) . 3
C20 C20 C20 45.0 4 3
C20 C20 C20 45.0 2 3
O4 C20 C20 58.5(4) 2 3
O4 C20 C20 46.0(2) 4 3
O4 C20 C20 34.0(5) 3 3

loop_
_geom_bond_atom_site_label_1
_geom_bond_atom_site_label_2
_geom_bond_distance
_geom_bond_site_symmetry_2
Yb1 O2 2.471(10) .
Yb1 O1 2.500(10) .
Yb1 Se1 2.8846(9) 10_665
Yb1 Se1 2.9015(13) .
Yb1 Se3 3.0082(17) 10_665
Yb1 Se3 3.0095(17) .
Yb1 Se2 3.0393(19) 12_655
Yb1 Se2 3.0416(19) .
Yb1 Yb1 4.0768(11) 12_655
Yb1 Nd1 4.0768(11) 12_655
Yb1 Nd1 4.0768(11) 10_665
Yb1 Yb1 4.0768(11) 10_665
Se1 Se1 0.523(17) 10_665
Se1 Nd1 2.8846(9) 12_655
Se1 Yb1 2.8846(9) 12_655
Se1 Nd1 2.8846(9) 10_665
Se1 Yb1 2.8846(9) 10_665
Se1 Yb1 2.9015(13) 3_655
Se1 Nd1 2.9015(13) 3_655
Se2 C1 1.938(14) .
Se2 Nd1 3.0393(19) 10_665
Se2 Yb1 3.0393(19) 10_665
Se3 C7 1.910(14) .
Se3 Nd1 3.0082(17) 12_655
Se3 Yb1 3.0082(17) 12_655
C1 C2 1.385(14) .
C1 C6 1.411(14) .
C2 C3 1.407(14) .
C3 C4 1.369(14) .
C4 C5 1.385(15) .
C5 C6 1.385(14) .
C7 C8 1.375(14) .
C7 C12 1.405(14) .
C8 C9 1.418(14) .
C9 C10 1.375(15) .
C10 C11 1.373(16) .
C11 C12 1.397(14) .
O1 C13 1.415(15) .
O1 C14 1.457(16) .
O2 C16 1.451(15) .
O2 C15 1.453(18) .
C14 C15 1.42(2) .
C17 O3 1.026(7) 4
C17 C17 1.15(2) 4
C17 C17 1.15(2) 2
C17 O3 1.29(2) 3
C17 O3 1.5790 .
C17 C17 1.63(3) 3
C17 O3 1.766(19) 2
O3 O3 0.97(2) 2
O3 O3 0.97(2) 4
O3 C17 1.026(7) 2
O3 C17 1.29(2) 3
O3 O3 1.37(3) 3
O3 C18 1.4536 .
O3 C18 1.636(14) 4
O3 C17 1.766(19) 4
C18 C19 1.3698 .
C18 C19 1.485(13) 4
C18 O3 1.636(14) 2
C18 C18 1.70(2) 2
C18 C18 1.70(2) 4
C18 C19 2.049(19) 2
C19 C19 0.98(2) 2
C19 C19 0.98(2) 4
C19 C19 1.38(3) 3
C19 C18 1.485(13) 2
C19 O4 1.5419(19) 4
C19 O4 1.7574 .
C19 O4 1.823(18) 3
C19 C18 2.049(19) 4
O4 O4 0.86(2) 4
O4 O4 0.86(2) 2
O4 C20 1.0322 .
O4 O4 1.21(3) 3
O4 C20 1.315(14) 4
O4 C19 1.5419(19) 2
O4 C20 1.558(17) 2
O4 C20 1.76(2) 3
O4 C19 1.823(18) 3
C20 C20 1.25(2) 4
C20 C20 1.25(2) 2
C20 O4 1.315(14) 2
C20 O4 1.558(17) 4
C20 O4 1.76(2) 3
C20 C20 1.77(3) 3

loop_
_geom_torsion_atom_site_label_1
_geom_torsion_atom_site_label_2
_geom_torsion_atom_site_label_3
_geom_torsion_atom_site_label_4
_geom_torsion
_geom_torsion_site_symmetry_1
_geom_torsion_site_symmetry_4
O2 Yb1 Se1 Se1 -6.4(4) . 10_665
O1 Yb1 Se1 Se1 175.8(4) . 10_665
Se3 Yb1 Se1 Se1 -113.02(4) 10_665 10_665
Se3 Yb1 Se1 Se1 70.43(4) . 10_665
Se2 Yb1 Se1 Se1 140.93(6) 12_655 10_665
Se2 Yb1 Se1 Se1 -40.35(5) . 10_665
Nd1 Yb1 Se1 Se1 -86.69(17) 10_665 10_665
Yb1 Yb1 Se1 Se1 -86.69(17) 10_665 10_665
Nd1 Yb1 Se1 Se1 86.69(17) 12_655 10_665
Yb1 Yb1 Se1 Se1 86.69(17) 12_655 10_665
O2 Yb1 Se1 Nd1 -93.1(5) . 12_655
O1 Yb1 Se1 Nd1 89.1(5) . 12_655
Se1 Yb1 Se1 Nd1 -86.69(17) 10_665 12_655
Se3 Yb1 Se1 Nd1 160.30(18) 10_665 12_655
Se3 Yb1 Se1 Nd1 -16.25(17) . 12_655
Se2 Yb1 Se1 Nd1 54.24(13) 12_655 12_655
Se2 Yb1 Se1 Nd1 -127.0(2) . 12_655
Nd1 Yb1 Se1 Nd1 -173.4(3) 10_665 12_655
Yb1 Yb1 Se1 Nd1 -173.4(3) 10_665 12_655
Yb1 Yb1 Se1 Nd1 0.0 12_655 12_655
O2 Yb1 Se1 Yb1 -93.1(5) . 12_655
O1 Yb1 Se1 Yb1 89.1(5) . 12_655
Se1 Yb1 Se1 Yb1 -86.69(17) 10_665 12_655
Se3 Yb1 Se1 Yb1 160.30(18) 10_665 12_655
Se3 Yb1 Se1 Yb1 -16.25(17) . 12_655
Se2 Yb1 Se1 Yb1 54.24(13) 12_655 12_655
Se2 Yb1 Se1 Yb1 -127.0(2) . 12_655
Nd1 Yb1 Se1 Yb1 -173.4(3) 10_665 12_655
Yb1 Yb1 Se1 Yb1 -173.4(3) 10_665 12_655
Nd1 Yb1 Se1 Yb1 0.0 12_655 12_655
O2 Yb1 Se1 Nd1 80.3(5) . 10_665
O1 Yb1 Se1 Nd1 -97.5(5) . 10_665
Se1 Yb1 Se1 Nd1 86.69(17) 10_665 10_665
Se3 Yb1 Se1 Nd1 -26.33(17) 10_665 10_665
Se3 Yb1 Se1 Nd1 157.12(18) . 10_665
Se2 Yb1 Se1 Nd1 -132.4(2) 12_655 10_665
Se2 Yb1 Se1 Nd1 46.34(14) . 10_665
Yb1 Yb1 Se1 Nd1 0.0 10_665 10_665
Nd1 Yb1 Se1 Nd1 173.4(3) 12_655 10_665
Yb1 Yb1 Se1 Nd1 173.4(3) 12_655 10_665
O2 Yb1 Se1 Yb1 80.3(5) . 10_665
O1 Yb1 Se1 Yb1 -97.5(5) . 10_665
Se1 Yb1 Se1 Yb1 86.69(17) 10_665 10_665
Se3 Yb1 Se1 Yb1 -26.33(17) 10_665 10_665
Se3 Yb1 Se1 Yb1 157.12(18) . 10_665
Se2 Yb1 Se1 Yb1 -132.4(2) 12_655 10_665
Se2 Yb1 Se1 Yb1 46.34(14) . 10_665
Nd1 Yb1 Se1 Yb1 0.0 10_665 10_665
Nd1 Yb1 Se1 Yb1 173.4(3) 12_655 10_665
Yb1 Yb1 Se1 Yb1 173.4(3) 12_655 10_665
O2 Yb1 Se1 Yb1 -6.4(4) . 3_655
O1 Yb1 Se1 Yb1 175.8(4) . 3_655
Se1 Yb1 Se1 Yb1 0.0 10_665 3_655
Se3 Yb1 Se1 Yb1 -113.02(4) 10_665 3_655
Se3 Yb1 Se1 Yb1 70.43(4) . 3_655
Se2 Yb1 Se1 Yb1 140.93(6) 12_655 3_655
Se2 Yb1 Se1 Yb1 -40.35(5) . 3_655
Nd1 Yb1 Se1 Yb1 -86.69(17) 10_665 3_655
Yb1 Yb1 Se1 Yb1 -86.69(17) 10_665 3_655
Nd1 Yb1 Se1 Yb1 86.69(17) 12_655 3_655
Yb1 Yb1 Se1 Yb1 86.69(17) 12_655 3_655
O2 Yb1 Se1 Nd1 -6.4(4) . 3_655
O1 Yb1 Se1 Nd1 175.8(4) . 3_655
Se1 Yb1 Se1 Nd1 0.0 10_665 3_655
Se3 Yb1 Se1 Nd1 -113.02(4) 10_665 3_655
Se3 Yb1 Se1 Nd1 70.43(4) . 3_655
Se2 Yb1 Se1 Nd1 140.93(6) 12_655 3_655
Se2 Yb1 Se1 Nd1 -40.35(5) . 3_655
Nd1 Yb1 Se1 Nd1 -86.69(17) 10_665 3_655
Yb1 Yb1 Se1 Nd1 -86.69(17) 10_665 3_655
Nd1 Yb1 Se1 Nd1 86.69(17) 12_655 3_655
Yb1 Yb1 Se1 Nd1 86.69(17) 12_655 3_655
O2 Yb1 Se2 C1 33.8(5) . .
O1 Yb1 Se2 C1 -10.5(6) . .
Se1 Yb1 Se2 C1 -170.7(5) 10_665 .
Se1 Yb1 Se2 C1 -163.4(5) . .
Se3 Yb1 Se2 C1 -71.9(4) 10_665 .
Se3 Yb1 Se2 C1 112.7(4) . .
Se2 Yb1 Se2 C1 -161.6(4) 12_655 .
Nd1 Yb1 Se2 C1 -119.7(4) 10_665 .
Yb1 Yb1 Se2 C1 -119.7(4) 10_665 .
Nd1 Yb1 Se2 C1 161.4(4) 12_655 .
Yb1 Yb1 Se2 C1 161.4(4) 12_655 .
O2 Yb1 Se2 Nd1 153.5(3) . 10_665
O1 Yb1 Se2 Nd1 109.2(3) . 10_665
Se1 Yb1 Se2 Nd1 -50.99(13) 10_665 10_665
Se1 Yb1 Se2 Nd1 -43.64(12) . 10_665
Se3 Yb1 Se2 Nd1 47.87(4) 10_665 10_665
Se3 Yb1 Se2 Nd1 -127.55(4) . 10_665
Se2 Yb1 Se2 Nd1 -41.88(6) 12_655 10_665
Yb1 Yb1 Se2 Nd1 0.0 10_665 10_665
Nd1 Yb1 Se2 Nd1 -78.89(4) 12_655 10_665
Yb1 Yb1 Se2 Nd1 -78.89(4) 12_655 10_665
O2 Yb1 Se2 Yb1 153.5(3) . 10_665
O1 Yb1 Se2 Yb1 109.2(3) . 10_665
Se1 Yb1 Se2 Yb1 -50.99(13) 10_665 10_665
Se1 Yb1 Se2 Yb1 -43.64(12) . 10_665
Se3 Yb1 Se2 Yb1 47.87(4) 10_665 10_665
Se3 Yb1 Se2 Yb1 -127.55(4) . 10_665
Se2 Yb1 Se2 Yb1 -41.88(6) 12_655 10_665
Nd1 Yb1 Se2 Yb1 0.0 10_665 10_665
Nd1 Yb1 Se2 Yb1 -78.89(4) 12_655 10_665
Yb1 Yb1 Se2 Yb1 -78.89(4) 12_655 10_665
O2 Yb1 Se3 C7 55.4(6) . .
O1 Yb1 Se3 C7 119.9(6) . .
Se1 Yb1 Se3 C7 -84.1(5) 10_665 .
Se1 Yb1 Se3 C7 -93.9(5) . .
Se3 Yb1 Se3 C7 -138.7(7) 10_665 .
Se2 Yb1 Se3 C7 -158.0(5) 12_655 .
Se2 Yb1 Se3 C7 -21.6(5) . .
Nd1 Yb1 Se3 C7 -72.6(5) 10_665 .
Yb1 Yb1 Se3 C7 -72.6(5) 10_665 .
Nd1 Yb1 Se3 C7 -109.5(5) 12_655 .
Yb1 Yb1 Se3 C7 -109.5(5) 12_655 .
O2 Yb1 Se3 Nd1 165.0(3) . 12_655
O1 Yb1 Se3 Nd1 -130.6(3) . 12_655
Se1 Yb1 Se3 Nd1 25.40(17) 10_665 12_655
Se1 Yb1 Se3 Nd1 15.62(16) . 12_655
Se3 Yb1 Se3 Nd1 -29.1(5) 10_665 12_655
Se2 Yb1 Se3 Nd1 -48.43(4) 12_655 12_655
Se2 Yb1 Se3 Nd1 87.90(5) . 12_655
Nd1 Yb1 Se3 Nd1 36.93(7) 10_665 12_655
Yb1 Yb1 Se3 Nd1 36.93(7) 10_665 12_655
Yb1 Yb1 Se3 Nd1 0.0 12_655 12_655
O2 Yb1 Se3 Yb1 165.0(3) . 12_655
O1 Yb1 Se3 Yb1 -130.6(3) . 12_655
Se1 Yb1 Se3 Yb1 25.40(17) 10_665 12_655
Se1 Yb1 Se3 Yb1 15.62(16) . 12_655
Se3 Yb1 Se3 Yb1 -29.1(5) 10_665 12_655
Se2 Yb1 Se3 Yb1 -48.43(4) 12_655 12_655
Se2 Yb1 Se3 Yb1 87.90(5) . 12_655
Nd1 Yb1 Se3 Yb1 36.93(7) 10_665 12_655
Yb1 Yb1 Se3 Yb1 36.93(7) 10_665 12_655
Nd1 Yb1 Se3 Yb1 0.0 12_655 12_655
Nd1 Se2 C1 C2 -83.4(11) 10_665 .
Yb1 Se2 C1 C2 -83.4(11) 10_665 .
Yb1 Se2 C1 C2 14.4(12) . .
Nd1 Se2 C1 C6 99.8(11) 10_665 .
Yb1 Se2 C1 C6 99.8(11) 10_665 .
Yb1 Se2 C1 C6 -162.4(10) . .
C6 C1 C2 C3 1.1(16) . .
Se2 C1 C2 C3 -175.7(10) . .
C1 C2 C3 C4 1.0(16) . .
C2 C3 C4 C5 -5(2) . .
C3 C4 C5 C6 7(3) . .
C4 C5 C6 C1 -4(3) . .
C2 C1 C6 C5 0(2) . .
Se2 C1 C6 C5 177.4(12) . .
Nd1 Se3 C7 C8 -48.9(11) 12_655 .
Yb1 Se3 C7 C8 -48.9(11) 12_655 .
Yb1 Se3 C7 C8 43.8(11) . .
Nd1 Se3 C7 C12 131.3(12) 12_655 .
Yb1 Se3 C7 C12 131.3(12) 12_655 .
Yb1 Se3 C7 C12 -136.0(12) . .
C12 C7 C8 C9 1.8(17) . .
Se3 C7 C8 C9 -178.1(10) . .
C7 C8 C9 C10 -0.1(17) . .
C8 C9 C10 C11 -1(3) . .
C9 C10 C11 C12 0(4) . .
C10 C11 C12 C7 1(3) . .
C8 C7 C12 C11 -2(3) . .
Se3 C7 C12 C11 177.4(16) . .
O2 Yb1 O1 C13 -161.6(12) . .
Se1 Yb1 O1 C13 19.0(15) 10_665 .
Se1 Yb1 O1 C13 17.1(13) . .
Se3 Yb1 O1 C13 -55.3(10) 10_665 .
Se3 Yb1 O1 C13 119.9(10) . .
Se2 Yb1 O1 C13 48.6(11) 12_655 .
Se2 Yb1 O1 C13 -112.8(10) . .
Nd1 Yb1 O1 C13 -47.9(12) 10_665 .
Yb1 Yb1 O1 C13 -47.9(12) 10_665 .
Nd1 Yb1 O1 C13 76.9(11) 12_655 .
Yb1 Yb1 O1 C13 76.9(11) 12_655 .
O2 Yb1 O1 C14 -21.0(9) . .
Se1 Yb1 O1 C14 159.6(8) 10_665 .
Se1 Yb1 O1 C14 157.8(8) . .
Se3 Yb1 O1 C14 85.4(10) 10_665 .
Se3 Yb1 O1 C14 -99.4(10) . .
Se2 Yb1 O1 C14 -170.8(10) 12_655 .
Se2 Yb1 O1 C14 27.9(11) . .
Nd1 Yb1 O1 C14 92.7(10) 10_665 .
Yb1 Yb1 O1 C14 92.7(10) 10_665 .
Nd1 Yb1 O1 C14 -142.4(9) 12_655 .
Yb1 Yb1 O1 C14 -142.4(9) 12_655 .
O1 Yb1 O2 C16 -161.5(12) . .
Se1 Yb1 O2 C16 18.1(13) 10_665 .
Se1 Yb1 O2 C16 19.8(13) . .
Se3 Yb1 O2 C16 122.3(11) 10_665 .
Se3 Yb1 O2 C16 -58.9(11) . .
Se2 Yb1 O2 C16 -111.9(10) 12_655 .
Se2 Yb1 O2 C16 52.7(11) . .
Nd1 Yb1 O2 C16 75.9(11) 10_665 .
Yb1 Yb1 O2 C16 75.9(11) 10_665 .
Nd1 Yb1 O2 C16 -44.8(12) 12_655 .
Yb1 Yb1 O2 C16 -44.8(12) 12_655 .
O1 Yb1 O2 C15 -7.7(10) . .
Se1 Yb1 O2 C15 171.9(9) 10_665 .
Se1 Yb1 O2 C15 173.7(9) . .
Se3 Yb1 O2 C15 -83.9(10) 10_665 .
Se3 Yb1 O2 C15 94.9(10) . .
Se2 Yb1 O2 C15 42.0(12) 12_655 .
Se2 Yb1 O2 C15 -153.5(11) . .
Nd1 Yb1 O2 C15 -130.3(10) 10_665 .
Yb1 Yb1 O2 C15 -130.3(10) 10_665 .
Nd1 Yb1 O2 C15 109.0(10) 12_655 .
Yb1 Yb1 O2 C15 109.0(10) 12_655 .
C13 O1 C14 C15 -168.1(14) . .
Yb1 O1 C14 C15 47.5(16) . .
O1 C14 C15 O2 -54.2(19) . .
C16 O2 C15 C14 -167.4(14) . .
Yb1 O2 C15 C14 36.4(19) . .
C17 C17 O3 O3 -146(3) 2 4
C17 C17 O3 O3 111(3) 4 4
O3 C17 O3 O3 63.0(8) 3 4
C17 C17 O3 O3 148(3) 3 4
O3 C17 O3 O3 97.3(13) 2 4
O3 C17 O3 O3 -97.3(13) 4 2
C17 C17 O3 O3 117(2) 2 2
C17 C17 O3 O3 13.5(13) 4 2
O3 C17 O3 O3 -34.2(5) 3 2
C17 C17 O3 O3 50.7(18) 3 2
O3 C17 O3 C17 146(3) 4 2
C17 C17 O3 C17 -103.3(9) 4 2
O3 C17 O3 C17 -151(3) 3 2
C17 C17 O3 C17 -66.1(4) 3 2
O3 C17 O3 C17 -117(2) 2 2
O3 C17 O3 C17 -148(3) 4 3
C17 C17 O3 C17 66.1(4) 2 3
C17 C17 O3 C17 -37.2(5) 4 3
O3 C17 O3 C17 -85(2) 3 3
O3 C17 O3 C17 -50.7(18) 2 3
O3 C17 O3 O3 -63.0(8) 4 3
C17 C17 O3 O3 151(3) 2 3
C17 C17 O3 O3 47.7(18) 4 3
C17 C17 O3 O3 85(2) 3 3
O3 C17 O3 O3 34.2(5) 2 3
O3 C17 O3 C18 -37(2) 4 .
C17 C17 O3 C18 177.1(16) 2 .
C17 C17 O3 C18 73.8(7) 4 .
O3 C17 O3 C18 26.1(14) 3 .
C17 C17 O3 C18 111.0(12) 3 .
O3 C17 O3 C18 60.3(9) 2 .
O3 C17 O3 C18 16.8(14) 4 4
C17 C17 O3 C18 -129(2) 2 4
C17 C17 O3 C18 127.5(13) 4 4
O3 C17 O3 C18 79.8(7) 3 4
C17 C17 O3 C18 164.7(18) 3 4
O3 C17 O3 C18 114.03(17) 2 4
O3 C17 O3 C17 -111(3) 4 4
C17 C17 O3 C17 103.3(9) 2 4
O3 C17 O3 C17 -47.7(18) 3 4
C17 C17 O3 C17 37.2(5) 3 4
O3 C17 O3 C17 -13.5(13) 2 4
O3 O3 C18 C19 -20.5(16) 4 .
O3 O3 C18 C19 65.5(12) 2 .
C17 O3 C18 C19 179(3) 2 .
C17 O3 C18 C19 103.2(14) 3 .
O3 O3 C18 C19 25.6(13) 3 .
C17 O3 C18 C19 4.8 . .
C18 O3 C18 C19 -55.6(9) 4 .
C17 O3 C18 C19 55.3(7) 4 .
O3 O3 C18 C19 21.5(7) 4 4
O3 O3 C18 C19 107.5(4) 2 4
C17 O3 C18 C19 -139(4) 2 4
C17 O3 C18 C19 145.2(19) 3 4
O3 O3 C18 C19 67.6(5) 3 4
C17 O3 C18 C19 46.8(10) . 4
C18 O3 C18 C19 -13.6(2) 4 4
C17 O3 C18 C19 97.3(13) 4 4
O3 O3 C18 O3 -86.0(3) 4 2
C17 O3 C18 O3 113(4) 2 2
C17 O3 C18 O3 37.7(18) 3 2
O3 O3 C18 O3 -39.92(5) 3 2
C17 O3 C18 O3 -60.7(12) . 2
C18 O3 C18 O3 -121.1(6) 4 2
C17 O3 C18 O3 -10.2(13) 4 2
O3 O3 C18 C18 -58.8(10) 4 2
O3 O3 C18 C18 27.2(7) 2 2
C17 O3 C18 C18 140(4) 2 2
C17 O3 C18 C18 64.9(18) 3 2
O3 O3 C18 C18 -12.7(8) 3 2
C17 O3 C18 C18 -33.5(7) . 2
C18 O3 C18 C18 -93.92(18) 4 2
C17 O3 C18 C18 17.0(11) 4 2
O3 O3 C18 C18 35.1(9) 4 4
O3 O3 C18 C18 121.1(6) 2 4
C17 O3 C18 C18 -126(4) 2 4
C17 O3 C18 C18 158.8(19) 3 4
O3 O3 C18 C18 81.2(7) 3 4
C17 O3 C18 C18 60.4(9) . 4
C17 O3 C18 C18 110.9(13) 4 4
O3 C18 C19 C19 -3.6(14) . 2
C19 C18 C19 C19 -81.8(3) 4 2
O3 C18 C19 C19 30.2(7) 2 2
C18 C18 C19 C19 43.7(9) 2 2
C18 C18 C19 C19 -50.8(10) 4 2
O3 C18 C19 C19 78.2(11) . 4
O3 C18 C19 C19 112.0(5) 2 4
C18 C18 C19 C19 125.5(7) 2 4
C18 C18 C19 C19 31.0(7) 4 4
O3 C18 C19 C19 40.3(11) . 3
C19 C18 C19 C19 -37.9 4 3
O3 C18 C19 C19 74.2(5) 2 3
C18 C18 C19 C19 87.7(6) 2 3
C18 C18 C19 C19 -6.9(7) 4 3
O3 C18 C19 C18 -47.3(9) . 2
C19 C18 C19 C18 -125.5(7) 4 2
O3 C18 C19 C18 -13.52(19) 2 2
C18 C18 C19 C18 -94.6(3) 4 2
O3 C18 C19 O4 140.2(13) . 4
C19 C18 C19 O4 62.0(14) 4 4
O3 C18 C19 O4 174.0(16) 2 4
C18 C18 C19 O4 -172.4(18) 2 4
C18 C18 C19 O4 93.0(16) 4 4
O3 C18 C19 O4 89.4 . .
C19 C18 C19 O4 11.2(11) 4 .
O3 C18 C19 O4 123.2(8) 2 .
C18 C18 C19 O4 136.7(9) 2 .
C18 C18 C19 O4 42.1(7) 4 .
O3 C18 C19 O4 107.2(12) . 3
C19 C18 C19 O4 29.0(15) 4 3
O3 C18 C19 O4 141.0(16) 2 3
C18 C18 C19 O4 154.5(18) 2 3
C18 C18 C19 O4 60.0(16) 4 3
C19 C19 O4 O4 171(2) 2 4
C19 C19 O4 O4 81(2) 4 4
C18 C19 O4 O4 69.9(17) . 4
C19 C19 O4 O4 122(2) 3 4
C18 C19 O4 O4 -157(2) 2 4
O4 C19 O4 O4 47.4(3) 3 4
C19 C19 O4 O4 83.0(19) 2 2
C19 C19 O4 O4 -7.0(17) 4 2
C18 C19 O4 O4 -17.9(13) . 2
C19 C19 O4 O4 34.2(18) 3 2
C18 C19 O4 O4 115(2) 2 2
O4 C19 O4 O4 -87.8(4) 4 2
O4 C19 O4 O4 -40.36(11) 3 2
C19 C19 O4 C20 -174.4(15) 2 .
C19 C19 O4 C20 95.5(12) 4 .
C18 C19 O4 C20 84.7(2) . .
C19 C19 O4 C20 136.7(14) 3 .
C18 C19 O4 C20 -142.7(11) 2 .
O4 C19 O4 C20 14.8(16) 4 .
O4 C19 O4 C20 62.2(14) 3 .
C19 C19 O4 O4 123(2) 2 3
C19 C19 O4 O4 33.3(18) 4 3
C18 C19 O4 O4 22.5(14) . 3
C19 C19 O4 O4 74.5(19) 3 3
C18 C19 O4 O4 155(2) 2 3
O4 C19 O4 O4 -47.4(3) 4 3
C19 C19 O4 C20 -168(2) 2 4
C19 C19 O4 C20 101.6(17) 4 4
C18 C19 O4 C20 90.8(10) . 4
C19 C19 O4 C20 142.8(18) 3 4
C18 C19 O4 C20 -136.6(19) 2 4
O4 C19 O4 C20 20.9(8) 4 4
O4 C19 O4 C20 68.3(5) 3 4
C19 C19 O4 C19 -90.1(3) 4 2
C18 C19 O4 C19 -100.9(14) . 2
C19 C19 O4 C19 -48.88(19) 3 2
C18 C19 O4 C19 31.7(7) 2 2
O4 C19 O4 C19 -171(2) 4 2
O4 C19 O4 C19 -123(2) 3 2
C19 C19 O4 C20 106(2) 2 2
C19 C19 O4 C20 16.2(17) 4 2
C18 C19 O4 C20 5.4(9) . 2
C19 C19 O4 C20 57.4(18) 3 2
C18 C19 O4 C20 138.0(18) 2 2
O4 C19 O4 C20 -64.5(9) 4 2
O4 C19 O4 C20 -17.1(7) 3 2
C19 C19 O4 C20 146(2) 2 3
C19 C19 O4 C20 55.6(17) 4 3
C18 C19 O4 C20 44.7(10) . 3
C19 C19 O4 C20 96.8(19) 3 3
C18 C19 O4 C20 177.4(19) 2 3
O4 C19 O4 C20 -25.2(8) 4 3
O4 C19 O4 C20 22.3(6) 3 3
C19 C19 O4 C19 48.88(19) 2 3
C19 C19 O4 C19 -41.21(15) 4 3
C18 C19 O4 C19 -52.1(12) . 3
C18 C19 O4 C19 80.6(6) 2 3
O4 C19 O4 C19 -122(2) 4 3
O4 C19 O4 C19 -74.5(19) 3 3
O4 O4 C20 C20 20.3(6) 4 4
O4 O4 C20 C20 109.5(5) 2 4
O4 O4 C20 C20 66.8(5) 3 4
C19 O4 C20 C20 -166(2) 2 4
C20 O4 C20 C20 91.68(13) 2 4
C19 O4 C20 C20 6.5(10) . 4
C20 O4 C20 C20 47.7 3 4
C19 O4 C20 C20 136.8(19) 3 4
O4 O4 C20 C20 -71.4(7) 4 2
O4 O4 C20 C20 17.8(5) 2 2
O4 O4 C20 C20 -24.9(6) 3 2
C20 O4 C20 C20 -91.68(13) 4 2
C19 O4 C20 C20 102(2) 2 2
C19 O4 C20 C20 -85.2(9) . 2
C20 O4 C20 C20 -44.02(9) 3 2
C19 O4 C20 C20 45.1(18) 3 2
O4 O4 C20 O4 -89.1(2) 4 2
O4 O4 C20 O4 -42.69(7) 3 2
C20 O4 C20 O4 -109.5(5) 4 2
C19 O4 C20 O4 84(2) 2 2
C20 O4 C20 O4 -17.8(5) 2 2
C19 O4 C20 O4 -103.0(13) . 2
C20 O4 C20 O4 -61.8(5) 3 2
C19 O4 C20 O4 27.3(18) 3 2
O4 O4 C20 O4 89.1(2) 2 4
O4 O4 C20 O4 46.46(14) 3 4
C20 O4 C20 O4 -20.3(6) 4 4
C19 O4 C20 O4 173(2) 2 4
C20 O4 C20 O4 71.4(7) 2 4
C19 O4 C20 O4 -13.9(15) . 4
C20 O4 C20 O4 27.3(7) 3 4
C19 O4 C20 O4 116.5(19) 3 4
O4 O4 C20 O4 -46.46(14) 4 3
O4 O4 C20 O4 42.69(7) 2 3
C20 O4 C20 O4 -66.8(5) 4 3
C19 O4 C20 O4 127(2) 2 3
C20 O4 C20 O4 24.9(6) 2 3
C19 O4 C20 O4 -60.3(14) . 3
C20 O4 C20 O4 -19.1(5) 3 3
C19 O4 C20 O4 70.0(18) 3 3
O4 O4 C20 C20 -27.3(7) 4 3
O4 O4 C20 C20 61.8(5) 2 3
O4 O4 C20 C20 19.1(5) 3 3
C20 O4 C20 C20 -47.7 4 3
C19 O4 C20 C20 146(2) 2 3
C20 O4 C20 C20 44.02(9) 2 3
C19 O4 C20 C20 -41.2(10) . 3
C19 O4 C20 C20 89.1(19) 3 3
